data_2208792
loop_
_publ_author_name
'Janse van Rensburg, J. Marthinus'
'Roodt, Andreas'
'Muller, Alfred'

_publ_section_title
;
 Carbonyl(cyclohexyldiphenylphosphine)(8-hydroxyquinolinato)rhodium(I)
;
_journal_coeditor_code BI2004
_journal_issue 5
_journal_name_full 'Acta Crystallographica Section E'
_journal_page_first m1040
_journal_page_last m1042
_journal_paper_doi 10.1107/S1600536806012955
_journal_volume 62
_journal_year 2006
_chemical_formula_iupac '[Rh (C9 H6 N O) (C18 H21 P) (C O)]'
_chemical_formula_moiety 'C28 H27 N O2 P Rh'
_chemical_formula_sum 'C28 H27 N O2 P Rh'
_chemical_formula_weight 543.39
_chemical_name_systematic
;
Carbonyl(cyclohexyldiphenylphosphine)(8-hydroxyquinolinato)rhodium(I)
;
_space_group_IT_number 14
_symmetry_cell_setting monoclinic
_symmetry_space_group_name_Hall '-P 2yn'
_symmetry_space_group_name_H-M 'P 1 21/n 1'
_audit_creation_method 'WinGX routine CIF_UPDATE'
_cell_angle_alpha 90.000
_cell_angle_beta 90.99(3)
_cell_angle_gamma 90.000
_cell_formula_units_Z 4
_cell_length_a 10.559(2)
_cell_length_b 13.296(3)
_cell_length_c 17.658(4)
_cell_measurement_reflns_used 945
_cell_measurement_temperature 293(2)
_cell_measurement_theta_max 25.035
_cell_measurement_theta_min 5.413
_cell_volume 2478.7(9)
_computing_cell_refinement 'SAINT-Plus (Bruker, 1999)'
_computing_data_collection 'SMART-NT (Bruker, 1998)'
_computing_data_reduction 'SAINT-Plus and XPREP (Bruker, 1999)'
_computing_molecular_graphics 'DIAMOND (Brandenburg & Berndt, 2001)'
_computing_publication_material 'WinGX (Farrugia, 1999)'
_computing_structure_refinement 'SHELXL97 (Sheldrick, 1997)'
_computing_structure_solution 'SIR97 (Altomare <i>et al.</i>,  1999)'
_diffrn_measured_fraction_theta_full 0.999
_diffrn_measured_fraction_theta_max 0.999
_diffrn_measurement_device_type
;
Bruker SMART 1K CCD
;
_diffrn_measurement_method \w
_diffrn_radiation_source 'fine-focus sealed tube'
_diffrn_radiation_type MoK\a
_diffrn_radiation_wavelength 0.71073
_diffrn_reflns_av_R_equivalents 0.0425
_diffrn_reflns_limit_h_max 13
_diffrn_reflns_limit_h_min -13
_diffrn_reflns_limit_k_max 17
_diffrn_reflns_limit_k_min -16
_diffrn_reflns_limit_l_max 23
_diffrn_reflns_limit_l_min -14
_diffrn_reflns_number 16521
_diffrn_reflns_theta_full 28
_diffrn_reflns_theta_max 28
_diffrn_reflns_theta_min 1.92
_diffrn_standards_decay_% 0
_diffrn_standards_interval_count 0
_diffrn_standards_interval_time 0
_diffrn_standards_number 0
_exptl_absorpt_coefficient_mu 0.778
_exptl_absorpt_correction_T_max 0.899
_exptl_absorpt_correction_T_min 0.860
_exptl_absorpt_correction_type multi-scan
_exptl_absorpt_process_details '(SADABS; Bruker, 1998)'
_exptl_crystal_colour yellow
_exptl_crystal_density_diffrn 1.456
_exptl_crystal_density_method 'not measured'
_exptl_crystal_description cuboid
_exptl_crystal_F_000 1112
_exptl_crystal_size_max 0.20
_exptl_crystal_size_mid 0.18
_exptl_crystal_size_min 0.14
_refine_diff_density_max 0.461
_refine_diff_density_min -0.363
_refine_ls_extinction_method none
_refine_ls_goodness_of_fit_ref 0.998
_refine_ls_hydrogen_treatment constr
_refine_ls_matrix_type full
_refine_ls_number_parameters 299
_refine_ls_number_reflns 5979
_refine_ls_number_restraints 0
_refine_ls_restrained_S_all 0.998
_refine_ls_R_factor_gt 0.0357
_refine_ls_shift/su_max 0.001
_refine_ls_structure_factor_coef Fsqd
_refine_ls_weighting_details 'calc w=1/[\s^2^(Fo^2^)+(0.0365P)^2^] where P=(Fo^2^+2Fc^2^)/3'
_refine_ls_weighting_scheme calc
_refine_ls_wR_factor_ref 0.0833
_reflns_number_gt 4036
_reflns_number_total 5979
_reflns_threshold_expression I>2\s(I)
_cod_data_source_file bi2004.cif
_cod_data_source_block I
_cod_original_sg_symbol_H-M 'P 21/n'
_cod_database_code 2208792
_cod_database_fobs_code 2208792

loop_
_symmetry_equiv_pos_as_xyz
'x, y, z'
'-x+1/2, y+1/2, -z+1/2'
'-x, -y, -z'
'x-1/2, -y-1/2, z-1/2'

loop_
_atom_site_type_symbol
_atom_site_label
_atom_site_fract_x
_atom_site_fract_y
_atom_site_fract_z
_atom_site_U_iso_or_equiv
_atom_site_adp_type
_atom_site_calc_flag
_atom_site_refinement_flags
_atom_site_occupancy
Rh Rh 0.047748(19) 0.272104(17) 0.324590(13) 0.03845(8) Uani d . 1
P P 0.19854(6) 0.15306(5) 0.30369(4) 0.03637(17) Uani d . 1
N N -0.07782(19) 0.39729(17) 0.32491(14) 0.0446(6) Uani d . 1
O O1 -0.01287(19) 0.27272(15) 0.21306(11) 0.0507(5) Uani d . 1
O O2 0.1215(3) 0.27026(19) 0.48725(14) 0.0805(8) Uani d . 1
C C1 -0.1074(3) 0.4589(2) 0.3819(2) 0.0549(8) Uani d . 1
H H1 -0.0807 0.4428 0.4308 0.066 Uiso calc R 1
C C2 -0.1781(3) 0.5476(3) 0.3697(3) 0.0701(11) Uani d . 1
H H2 -0.1958 0.5899 0.4101 0.084 Uiso calc R 1
C C3 -0.2204(3) 0.5708(3) 0.2984(3) 0.0691(11) Uani d . 1
H H3 -0.2662 0.6298 0.2903 0.083 Uiso calc R 1
C C4 -0.1957(3) 0.5067(2) 0.2368(2) 0.0560(9) Uani d . 1
C C5 -0.2383(3) 0.5222(3) 0.1617(3) 0.0728(11) Uani d . 1
H H5 -0.2858 0.579 0.1494 0.087 Uiso calc R 1
C C6 -0.2099(3) 0.4536(3) 0.1067(2) 0.0753(11) Uani d . 1
H H6 -0.2399 0.4643 0.0575 0.09 Uiso calc R 1
C C7 -0.1359(3) 0.3666(3) 0.1224(2) 0.0619(9) Uani d . 1
H H7 -0.1195 0.3209 0.084 0.074 Uiso calc R 1
C C8 -0.0879(3) 0.3496(2) 0.19523(18) 0.0461(7) Uani d . 1
C C9 -0.1216(2) 0.4196(2) 0.25307(18) 0.0441(7) Uani d . 1
C C10 0.0931(3) 0.2711(2) 0.42348(18) 0.0501(7) Uani d . 1
C C11 0.1920(2) 0.1110(2) 0.20408(15) 0.0373(6) Uani d . 1
H H11 0.1856 0.1721 0.1731 0.045 Uiso calc R 1
C C12 0.0678(3) 0.0515(2) 0.18968(18) 0.0510(8) Uani d . 1
H H12A 0.0717 -0.0119 0.2169 0.061 Uiso calc R 1
H H12B -0.0033 0.0897 0.2085 0.061 Uiso calc R 1
C C13 0.0482(3) 0.0312(3) 0.10516(19) 0.0618(9) Uani d . 1
H H13A -0.0281 -0.0085 0.0974 0.074 Uiso calc R 1
H H13B 0.0369 0.0945 0.0786 0.074 Uiso calc R 1
C C14 0.1608(3) -0.0248(3) 0.07274(19) 0.0652(10) Uani d . 1
H H14A 0.1486 -0.0325 0.0185 0.078 Uiso calc R 1
H H14B 0.166 -0.0914 0.095 0.078 Uiso calc R 1
C C15 0.2841(3) 0.0316(3) 0.08866(17) 0.0570(8) Uani d . 1
H H15A 0.2824 0.0953 0.0619 0.068 Uiso calc R 1
H H15B 0.3545 -0.0074 0.0698 0.068 Uiso calc R 1
C C16 0.3044(3) 0.0509(2) 0.17354(17) 0.0476(7) Uani d . 1
H H16A 0.3823 0.0882 0.1819 0.057 Uiso calc R 1
H H16B 0.3116 -0.0127 0.2002 0.057 Uiso calc R 1
C C21 0.1936(2) 0.0360(2) 0.35886(15) 0.0391(6) Uani d . 1
C C22 0.2971(3) -0.0305(2) 0.36455(17) 0.0469(7) Uani d . 1
H H22 0.3732 -0.0138 0.342 0.056 Uiso calc R 1
C C23 0.2868(3) -0.1201(2) 0.40322(18) 0.0542(8) Uani d . 1
H H23 0.3561 -0.1631 0.4068 0.065 Uiso calc R 1
C C24 0.1741(3) -0.1463(2) 0.43669(19) 0.0587(9) Uani d . 1
H H24 0.168 -0.2064 0.4633 0.07 Uiso calc R 1
C C25 0.0706(3) -0.0832(2) 0.43052(19) 0.0590(9) Uani d . 1
H H25 -0.006 -0.1018 0.4517 0.071 Uiso calc R 1
C C26 0.0808(3) 0.0084(2) 0.39263(18) 0.0491(7) Uani d . 1
H H26 0.0115 0.0515 0.3899 0.059 Uiso calc R 1
C C31 0.3601(2) 0.2017(2) 0.32061(17) 0.0408(7) Uani d . 1
C C32 0.4207(3) 0.2564(2) 0.2644(2) 0.0519(8) Uani d . 1
H H32 0.3796 0.267 0.2181 0.062 Uiso calc R 1
C C33 0.5417(3) 0.2954(3) 0.2766(2) 0.0675(10) Uani d . 1
H H33 0.582 0.3303 0.2383 0.081 Uiso calc R 1
C C34 0.6009(3) 0.2820(3) 0.3452(3) 0.0773(12) Uani d . 1
H H34 0.6821 0.3075 0.3533 0.093 Uiso calc R 1
C C35 0.5414(3) 0.2311(3) 0.4027(2) 0.0761(11) Uani d . 1
H H35 0.5816 0.224 0.4496 0.091 Uiso calc R 1
C C36 0.4205(3) 0.1902(3) 0.39033(19) 0.0575(8) Uani d . 1
H H36 0.3809 0.1553 0.4289 0.069 Uiso calc R 1

loop_
_atom_site_aniso_label
_atom_site_aniso_U_11
_atom_site_aniso_U_22
_atom_site_aniso_U_33
_atom_site_aniso_U_12
_atom_site_aniso_U_13
_atom_site_aniso_U_23
Rh 0.03576(12) 0.04226(14) 0.03741(13) -0.00080(10) 0.00261(9) -0.00204(11)
P 0.0319(3) 0.0413(4) 0.0359(4) -0.0014(3) -0.0019(3) 0.0011(3)
N 0.0315(12) 0.0480(15) 0.0546(16) -0.0036(10) 0.0091(11) -0.0073(12)
O1 0.0529(12) 0.0564(13) 0.0427(12) 0.0160(10) -0.0064(10) -0.0058(10)
O2 0.117(2) 0.0847(18) 0.0401(15) -0.0191(16) -0.0044(14) 0.0010(13)
C1 0.0410(16) 0.057(2) 0.067(2) -0.0048(15) 0.0137(16) -0.0148(17)
C2 0.0472(19) 0.063(2) 0.101(3) -0.0021(17) 0.022(2) -0.028(2)
C3 0.0369(17) 0.050(2) 0.120(4) 0.0048(15) 0.009(2) -0.010(2)
C4 0.0284(15) 0.051(2) 0.089(3) 0.0013(14) -0.0021(16) 0.0024(18)
C5 0.0464(19) 0.064(2) 0.108(4) 0.0093(17) -0.016(2) 0.014(2)
C6 0.053(2) 0.090(3) 0.081(3) 0.004(2) -0.021(2) 0.018(2)
C7 0.0528(19) 0.079(2) 0.053(2) 0.0080(17) -0.0103(16) 0.0008(18)
C8 0.0356(15) 0.0517(18) 0.0510(19) -0.0020(14) -0.0024(13) 0.0003(15)
C9 0.0290(14) 0.0467(18) 0.057(2) -0.0053(12) 0.0028(13) 0.0000(15)
C10 0.0603(19) 0.0456(17) 0.0446(19) -0.0083(15) 0.0070(15) -0.0027(15)
C11 0.0340(14) 0.0410(16) 0.0369(15) 0.0029(12) -0.0028(12) -0.0007(12)
C12 0.0415(16) 0.0555(19) 0.056(2) 0.0022(14) -0.0032(15) -0.0100(15)
C13 0.0539(19) 0.072(2) 0.059(2) 0.0059(16) -0.0146(17) -0.0112(18)
C14 0.068(2) 0.079(2) 0.049(2) 0.0099(19) -0.0146(17) -0.0181(17)
C15 0.0575(19) 0.069(2) 0.0449(19) 0.0132(17) 0.0046(16) -0.0037(16)
C16 0.0406(15) 0.0566(19) 0.0455(18) 0.0079(14) 0.0000(14) -0.0042(14)
C21 0.0380(14) 0.0417(16) 0.0375(16) -0.0047(12) -0.0016(12) 0.0004(12)
C22 0.0440(16) 0.0513(19) 0.0454(18) 0.0032(14) -0.0004(14) 0.0032(14)
C23 0.061(2) 0.050(2) 0.052(2) 0.0116(15) -0.0054(16) 0.0035(15)
C24 0.078(2) 0.0427(18) 0.056(2) -0.0027(17) 0.0042(18) 0.0061(15)
C25 0.060(2) 0.052(2) 0.065(2) -0.0073(16) 0.0165(17) 0.0078(17)
C26 0.0427(16) 0.0496(19) 0.055(2) 0.0008(14) 0.0045(14) 0.0024(15)
C31 0.0350(14) 0.0406(16) 0.0467(18) -0.0028(12) -0.0042(13) -0.0006(13)
C32 0.0440(16) 0.0523(19) 0.059(2) -0.0043(14) -0.0035(15) 0.0080(15)
C33 0.050(2) 0.059(2) 0.094(3) -0.0121(16) 0.011(2) 0.008(2)
C34 0.0377(18) 0.074(3) 0.119(4) -0.0171(18) -0.012(2) 0.003(2)
C35 0.055(2) 0.085(3) 0.086(3) -0.012(2) -0.031(2) 0.005(2)
C36 0.0498(18) 0.066(2) 0.057(2) -0.0096(16) -0.0075(16) 0.0068(17)

loop_
_atom_type_symbol
_atom_type_description
_atom_type_scat_dispersion_real
_atom_type_scat_dispersion_imag
_atom_type_scat_source
C C 0.0033 0.0016 'International Tables Vol C Tables 4.2.6.8 and 6.1.1.4'
H H 0 0 'International Tables Vol C Tables 4.2.6.8 and 6.1.1.4'
N N 0.0061 0.0033 'International Tables Vol C Tables 4.2.6.8 and 6.1.1.4'
O O 0.0106 0.006 'International Tables Vol C Tables 4.2.6.8 and 6.1.1.4'
P P 0.1023 0.0942 'International Tables Vol C Tables 4.2.6.8 and 6.1.1.4'
Rh Rh -1.1178 0.9187 'International Tables Vol C Tables 4.2.6.8 and 6.1.1.4'

loop_
_geom_angle_atom_site_label_1
_geom_angle_atom_site_label_2
_geom_angle_atom_site_label_3
_geom_angle
_geom_angle_publ_flag
C10 Rh O1 177.29(11) n
C10 Rh N 99.10(12) y
O1 Rh N 79.41(9) y
C10 Rh P 88.70(10) y
O1 Rh P 93.11(6) y
N Rh P 168.64(7) n
C21 P C31 104.24(12) n
C21 P C11 104.35(12) n
C31 P C11 106.25(13) n
C21 P Rh 118.42(9) y
C31 P Rh 112.15(9) y
C11 P Rh 110.48(9) y
C1 N C9 118.8(3) n
C1 N Rh 129.4(2) n
C9 N Rh 111.47(18) n
C8 O1 Rh 113.83(18) n
N C1 C2 121.8(3) n
N C1 H1 119.1 n
C2 C1 H1 119.1 n
C3 C2 C1 119.6(3) n
C3 C2 H2 120.2 n
C1 C2 H2 120.2 n
C2 C3 C4 120.8(3) n
C2 C3 H3 119.6 n
C4 C3 H3 119.6 n
C5 C4 C3 125.3(3) n
C5 C4 C9 118.3(3) n
C3 C4 C9 116.4(3) n
C6 C5 C4 120.0(3) n
C6 C5 H5 120 n
C4 C5 H5 120 n
C5 C6 C7 122.0(4) n
C5 C6 H6 119 n
C7 C6 H6 119 n
C8 C7 C6 120.2(3) n
C8 C7 H7 119.9 n
C6 C7 H7 119.9 n
O1 C8 C7 123.4(3) n
O1 C8 C9 119.1(3) n
C7 C8 C9 117.5(3) n
N C9 C4 122.5(3) n
N C9 C8 115.7(3) n
C4 C9 C8 121.8(3) n
O2 C10 Rh 179.6(3) n
C16 C11 C12 109.4(2) n
C16 C11 P 118.41(19) y
C12 C11 P 109.19(19) y
C16 C11 H11 106.4 n
C12 C11 H11 106.4 n
P C11 H11 106.4 n
C13 C12 C11 110.6(3) n
C13 C12 H12A 109.5 n
C11 C12 H12A 109.5 n
C13 C12 H12B 109.5 n
C11 C12 H12B 109.5 n
H12A C12 H12B 108.1 n
C14 C13 C12 111.1(2) n
C14 C13 H13A 109.4 n
C12 C13 H13A 109.4 n
C14 C13 H13B 109.4 n
C12 C13 H13B 109.4 n
H13A C13 H13B 108 n
C13 C14 C15 111.1(3) n
C13 C14 H14A 109.4 n
C15 C14 H14A 109.4 n
C13 C14 H14B 109.4 n
C15 C14 H14B 109.4 n
H14A C14 H14B 108 n
C14 C15 C16 111.5(3) n
C14 C15 H15A 109.3 n
C16 C15 H15A 109.3 n
C14 C15 H15B 109.3 n
C16 C15 H15B 109.3 n
H15A C15 H15B 108 n
C15 C16 C11 109.6(2) n
C15 C16 H16A 109.8 n
C11 C16 H16A 109.8 n
C15 C16 H16B 109.8 n
C11 C16 H16B 109.8 n
H16A C16 H16B 108.2 n
C26 C21 C22 118.3(3) n
C26 C21 P 118.9(2) n
C22 C21 P 122.7(2) n
C23 C22 C21 120.7(3) n
C23 C22 H22 119.7 n
C21 C22 H22 119.7 n
C22 C23 C24 120.3(3) n
C22 C23 H23 119.8 n
C24 C23 H23 119.8 n
C25 C24 C23 120.0(3) n
C25 C24 H24 120 n
C23 C24 H24 120 n
C24 C25 C26 120.0(3) n
C24 C25 H25 120 n
C26 C25 H25 120 n
C21 C26 C25 120.7(3) n
C21 C26 H26 119.7 n
C25 C26 H26 119.7 n
C36 C31 C32 118.7(3) n
C36 C31 P 121.1(2) n
C32 C31 P 120.1(2) n
C33 C32 C31 121.0(3) n
C33 C32 H32 119.5 n
C31 C32 H32 119.5 n
C34 C33 C32 119.7(3) n
C34 C33 H33 120.2 n
C32 C33 H33 120.2 n
C33 C34 C35 120.6(3) n
C33 C34 H34 119.7 n
C35 C34 H34 119.7 n
C34 C35 C36 120.1(4) n
C34 C35 H35 120 n
C36 C35 H35 120 n
C31 C36 C35 120.0(3) n
C31 C36 H36 120 n
C35 C36 H36 120 n

loop_
_geom_bond_atom_site_label_1
_geom_bond_atom_site_label_2
_geom_bond_distance
_geom_bond_publ_flag
Rh C10 1.803(3) y
Rh O1 2.060(2) y
Rh N 2.128(2) y
Rh P 2.2798(8) y
P C21 1.838(3) y
P C31 1.844(3) y
P C11 1.846(3) y
N C1 1.338(4) n
N C9 1.375(4) n
O1 C8 1.328(3) n
O2 C10 1.161(4) y
C1 C2 1.410(5) n
C1 H1 0.93 n
C2 C3 1.364(5) n
C2 H2 0.93 n
C3 C4 1.410(5) n
C3 H3 0.93 n
C4 C5 1.408(5) n
C4 C9 1.424(4) n
C5 C6 1.369(5) n
C5 H5 0.93 n
C6 C7 1.421(5) n
C6 H6 0.93 n
C7 C8 1.392(4) n
C7 H7 0.93 n
C8 C9 1.432(4) n
C11 C16 1.536(4) n
C11 C12 1.549(4) n
C11 H11 0.98 n
C12 C13 1.527(4) n
C12 H12A 0.97 n
C12 H12B 0.97 n
C13 C14 1.523(4) n
C13 H13A 0.97 n
C13 H13B 0.97 n
C14 C15 1.525(4) n
C14 H14A 0.97 n
C14 H14B 0.97 n
C15 C16 1.532(4) n
C15 H15A 0.97 n
C15 H15B 0.97 n
C16 H16A 0.97 n
C16 H16B 0.97 n
C21 C26 1.390(4) n
C21 C22 1.408(4) n
C22 C23 1.378(4) n
C22 H22 0.93 n
C23 C24 1.383(4) n
C23 H23 0.93 n
C24 C25 1.381(4) n
C24 H24 0.93 n
C25 C26 1.395(4) n
C25 H25 0.93 n
C26 H26 0.93 n
C31 C36 1.385(4) n
C31 C32 1.395(4) n
C32 C33 1.393(4) n
C32 H32 0.93 n
C33 C34 1.364(5) n
C33 H33 0.93 n
C34 C35 1.380(6) n
C34 H34 0.93 n
C35 C36 1.402(4) n
C35 H35 0.93 n
C36 H36 0.93 n

loop_
_geom_torsion_atom_site_label_1
_geom_torsion_atom_site_label_2
_geom_torsion_atom_site_label_3
_geom_torsion_atom_site_label_4
_geom_torsion
_geom_torsion_publ_flag
O1 Rh P C11 -2.40(11) n
O1 Rh P C12 -32.02(9) n
O1 Rh P C13 -21.04(8) n
